data_7237103
loop_
_publ_author_name
'Srinivas, Katam'
'Prabusankar, Ganesan'

_publ_section_title
;
 Role of C, S, Se and P donor ligands in copper(i) mediated C--N and C--Si
 bond formation reactions
;
_journal_issue 56
_journal_name_full 'RSC Advances'
_journal_page_first 32269
_journal_paper_doi 10.1039/C8RA06057F
_journal_volume 8
_journal_year 2018
_chemical_absolute_configuration unk
_chemical_formula_moiety 'C21 H33 Cu N6 Se3, B F4'
_chemical_formula_sum 'C21 H33 B Cu F4 N6 Se3'
_chemical_formula_weight 756.78
_space_group_crystal_system tetragonal
_space_group_IT_number 92
_space_group_name_Hall 'P 4abw 2nw'
_space_group_name_H-M_alt 'P 41 21 2'
_symmetry_Int_Tables_number 92
_atom_sites_solution_primary direct
_audit_creation_date 2017-09-02
_audit_creation_method
;
Olex2 1.2
(compiled 2016.02.19 svn.r3266 for OlexSys, GUI svn.r5155)
;
_audit_update_record
;
2018-07-11 deposited with the CCDC.
2018-09-03 downloaded from the CCDC.
;
_cell_angle_alpha 90
_cell_angle_beta 90
_cell_angle_gamma 90
_cell_formula_units_Z 8
_cell_length_a 16.4174(2)
_cell_length_b 16.4174(2)
_cell_length_c 22.1831(4)
_cell_measurement_reflns_used 4920
_cell_measurement_temperature 298
_cell_measurement_theta_max 71.3255
_cell_measurement_theta_min 3.3463
_cell_volume 5979.03(15)
_computing_cell_refinement
;
CrysAlisPro, Agilent Technologies,
Version 1.171.35.19 (release 27-10-2011 CrysAlis171 .NET)
(compiled Oct 27 2011,15:02:11)
;
_computing_data_collection
;
CrysAlisPro, Agilent Technologies,
Version 1.171.35.19 (release 27-10-2011 CrysAlis171 .NET)
(compiled Oct 27 2011,15:02:11)
;
_computing_data_reduction
;
CrysAlisPro, Agilent Technologies,
Version 1.171.35.19 (release 27-10-2011 CrysAlis171 .NET)
(compiled Oct 27 2011,15:02:11)
;
_computing_molecular_graphics 'Olex2 (Dolomanov et al., 2009)'
_computing_publication_material 'Olex2 (Dolomanov et al., 2009)'
_computing_structure_refinement 'olex2.refine (Bourhis et al., 2015)'
_computing_structure_solution 'SIR2004 (Burla et al., 2007)'
_diffrn_ambient_temperature 298
_diffrn_detector_area_resol_mean 16.1293
_diffrn_measured_fraction_theta_full 1.0000
_diffrn_measured_fraction_theta_max 1.0000
_diffrn_measurement_details
;
#__ type_ start__ end____ width___ exp.time_
  1 omega   -2.00   40.00   1.0000    2.8000
omega____ theta____ kappa____ phi______ frames
    -        0.0000   38.0000  -30.0000 42

#__ type_ start__ end____ width___ exp.time_
  2 omega  -37.00   23.00   1.0000   11.2100
omega____ theta____ kappa____ phi______ frames
    -      -42.5000   25.0000  150.0000 60

#__ type_ start__ end____ width___ exp.time_
  3 omega  -20.00   24.00   1.0000   11.2100
omega____ theta____ kappa____ phi______ frames
    -      -42.5000   38.0000    0.0000 44

#__ type_ start__ end____ width___ exp.time_
  4 omega  -20.00   25.00   1.0000   11.2100
omega____ theta____ kappa____ phi______ frames
    -      -42.5000   38.0000  -90.0000 45

#__ type_ start__ end____ width___ exp.time_
  5 omega   98.00  157.00   1.0000   11.2100
omega____ theta____ kappa____ phi______ frames
    -      110.2786   77.0000   90.0000 59

#__ type_ start__ end____ width___ exp.time_
  6 omega   41.00   86.00   1.0000   11.2100
omega____ theta____ kappa____ phi______ frames
    -      110.2786  -38.0000 -180.0000 45

#__ type_ start__ end____ width___ exp.time_
  7 omega   46.00   81.00   1.0000   11.2100
omega____ theta____ kappa____ phi______ frames
    -      110.2786  -38.0000   30.0000 35

#__ type_ start__ end____ width___ exp.time_
  8 omega   44.00   96.00   1.0000   11.2100
omega____ theta____ kappa____ phi______ frames
    -      110.2786  -50.0000 -120.0000 52

#__ type_ start__ end____ width___ exp.time_
  9 omega   38.00  114.00   1.0000   11.2100
omega____ theta____ kappa____ phi______ frames
    -      110.2786 -111.0000 -180.0000 76

#__ type_ start__ end____ width___ exp.time_
 10 omega   40.00   66.00   1.0000   11.2100
omega____ theta____ kappa____ phi______ frames
    -      110.2786  -38.0000  120.0000 26
;
_diffrn_measurement_device_type 'SuperNova, Dual, Cu at zero, Eos'
_diffrn_measurement_method '\w scans'
_diffrn_orient_matrix_UB_11 0.0442655000
_diffrn_orient_matrix_UB_12 -0.0594867000
_diffrn_orient_matrix_UB_13 0.0425447000
_diffrn_orient_matrix_UB_21 0.0827586000
_diffrn_orient_matrix_UB_22 0.0300796000
_diffrn_orient_matrix_UB_23 -0.0240328000
_diffrn_orient_matrix_UB_31 0.0021519000
_diffrn_orient_matrix_UB_32 0.0659902000
_diffrn_orient_matrix_UB_33 0.0493472000
_diffrn_radiation_monochromator mirror
_diffrn_radiation_type 'Cu K\a'
_diffrn_radiation_wavelength 1.54184
_diffrn_reflns_av_R_equivalents 0.0230
_diffrn_reflns_av_unetI/netI 0.0289
_diffrn_reflns_limit_h_max 19
_diffrn_reflns_limit_h_min -18
_diffrn_reflns_limit_k_max 20
_diffrn_reflns_limit_k_min -16
_diffrn_reflns_limit_l_max 26
_diffrn_reflns_limit_l_min -16
_diffrn_reflns_number 12308
_diffrn_reflns_theta_full 71.4667
_diffrn_reflns_theta_max 71.47
_diffrn_reflns_theta_min 3.35
_diffrn_source 'SuperNova (Cu) X-ray Source'
_exptl_absorpt_coefficient_mu 5.613
_exptl_absorpt_correction_T_max 1.00000
_exptl_absorpt_correction_T_min 0.67767
_exptl_absorpt_correction_type multi-scan
_exptl_absorpt_process_details
;
CrysAlisPro, Agilent Technologies,
Version 1.171.35.19 (release 27-10-2011 CrysAlis171 .NET)
(compiled Oct 27 2011,15:02:11)
Empirical absorption correction using spherical harmonics,
 implemented in SCALE3 ABSPACK scaling algorithm.
;
_exptl_crystal_colour colourless
_exptl_crystal_colour_primary colourless
_exptl_crystal_density_diffrn 1.6813
_exptl_crystal_density_method 'not measured'
_exptl_crystal_description plate
_exptl_crystal_F_000 2955.9276
_exptl_crystal_size_max 0.3
_exptl_crystal_size_mid 0.2
_exptl_crystal_size_min 0.18
_refine_diff_density_max 0.3487
_refine_diff_density_min -0.4325
_refine_diff_density_rms 0.0625
_refine_ls_abs_structure_details 'Flack, H. D. (1983). Acta Cryst. A39, 876-881.'
_refine_ls_abs_structure_Flack -0.01(3)
_refine_ls_d_res_high 0.8131
_refine_ls_d_res_low 13.1964
_refine_ls_extinction_expression Fc^*^=kFc[1+0.001xFc^2^\l^3^/sin(2\q)]^-1/4^
_refine_ls_goodness_of_fit_ref 1.0445
_refine_ls_hydrogen_treatment constr
_refine_ls_matrix_type full
_refine_ls_number_constraints 51
_refine_ls_number_parameters 331
_refine_ls_number_reflns 5646
_refine_ls_number_restraints 0
_refine_ls_restrained_S_all 1.0445
_refine_ls_R_factor_all 0.0478
_refine_ls_R_factor_gt 0.0395
_refine_ls_shift/su_max 0.0008
_refine_ls_shift/su_mean 0.0001
_refine_ls_structure_factor_coef Fsqd
_refine_ls_weighting_details 'w=1/[\s^2^(Fo^2^)+(0.0577P)^2^+2.2142P] where P=(Fo^2^+2Fc^2^)/3'
_refine_ls_weighting_scheme calc
_refine_ls_wR_factor_gt 0.1024
_refine_ls_wR_factor_ref 0.1120
_reflns_Friedel_coverage 0.938
_reflns_limit_h_max 20
_reflns_limit_h_min -20
_reflns_limit_k_max 14
_reflns_limit_k_min -13
_reflns_limit_l_max 26
_reflns_limit_l_min -26
_reflns_number_gt 4859
_reflns_number_total 5646
_reflns_threshold_expression I>=2u(I)
_cod_data_source_file c8ra06057f2.cif
_cod_data_source_block 14
_cod_original_cell_volume 5979.02(16)
_cod_original_sg_symbol_Hall ' P 4abw 2nw'
_cod_database_code 7237103
_chemical_oxdiff_formula 'C21 H24 N2 S Cu O F Cl B'
_reflns_odcompleteness_completeness 99.94
_reflns_odcompleteness_iscentric 1
_reflns_odcompleteness_theta 66.97
_olex2_refinement_description
;
1. Fixed Uiso
 At 1.2 times of:
  All C(H) groups, All C(H,H) groups
 At 1.5 times of:
  All C(H,H,H) groups
2.a Ternary CH refined with riding coordinates:
 C4(H4), C11(H11), C18(H18)
2.b Secondary CH2 refined with riding coordinates:
 C7(H7a,H7b), C14(H14a,H14b), C21(H21a,H21b)
2.c Aromatic/amide H refined with riding coordinates:
 C9(H9), C3(H3), C2(H2), C10(H10), C16(H16), C17(H17)
2.d Idealised Me refined as rotating group:
 C13(H13a,H13b,H13c), C6(H6a,H6b,H6c), C5(H5a,H5b,H5c), C12(H12a,H12b,H12c),
 C20(H20a,H20b,H20c), C19(H19a,H19b,H19c)
;
_olex2_submission_special_instructions 'No special instructions were received'

loop_
_space_group_symop_id
_space_group_symop_operation_xyz
1 x,y,z
2 -y+1/2,x+1/2,z+1/4
3 y+1/2,-x+1/2,z+3/4
4 x+1/2,-y+1/2,-z+3/4
5 -x+1/2,y+1/2,-z+1/4
6 -x,-y,z+1/2
7 y,x,-z
8 -y,-x,-z+1/2

loop_
_atom_site_label
_atom_site_type_symbol
_atom_site_fract_x
_atom_site_fract_y
_atom_site_fract_z
_atom_site_U_iso_or_equiv
_atom_site_adp_type
_atom_site_occupancy
_atom_site_refinement_flags_posn
Se1 Se 0.50081(4) 0.73442(4) 0.06826(2) 0.0770(2) Uani 1.000000 .
Se2 Se 0.63725(5) 0.84625(4) 0.20339(3) 0.0796(2) Uani 1.000000 .
Se3 Se 0.56334(4) 0.61341(5) 0.21477(3) 0.0892(2) Uani 1.000000 .
Cu1 Cu 0.56970(5) 0.73623(5) 0.16039(3) 0.0650(2) Uani 1.000000 .
N4 N 0.6166(3) 0.8232(3) 0.33149(18) 0.0648(10) Uani 1.000000 .
C1 C 0.5316(3) 0.8332(3) 0.0341(2) 0.0652(12) Uani 1.000000 .
N2 N 0.5135(3) 0.9085(3) 0.05266(18) 0.0630(9) Uani 1.000000 .
C8 C 0.6567(4) 0.8043(3) 0.2807(2) 0.0691(13) Uani 1.000000 .
N1 N 0.5761(3) 0.8422(3) -0.01694(19) 0.0769(12) Uani 1.000000 .
C9 C 0.7120(4) 0.7371(4) 0.3575(2) 0.0849(17) Uani 1.000000 .
H9 H 0.7462(4) 0.7031(4) 0.3795(2) 0.102(2) Uiso 1.000000 R
N3 N 0.7150(3) 0.7510(3) 0.29672(19) 0.0781(13) Uani 1.000000 .
N6 N 0.3959(6) 0.5959(9) 0.1828(6) 0.182(7) Uani 1.000000 .
C3 C 0.5464(4) 0.9663(4) 0.0141(3) 0.0776(15) Uani 1.000000 .
H3 H 0.5432(4) 1.0227(4) 0.0178(3) 0.0931(18) Uiso 1.000000 R
C7 C 0.4640(3) 0.9303(4) 0.1046(2) 0.0707(13) Uani 1.000000 .
H7a H 0.4630(3) 0.8849(4) 0.1325(2) 0.0849(16) Uiso 1.000000 R
H7b H 0.4889(3) 0.9762(4) 0.1251(2) 0.0849(16) Uiso 1.000000 R
C2 C 0.5839(4) 0.9235(4) -0.0299(3) 0.0817(16) Uani 1.000000 .
H2 H 0.6104(4) 0.9454(4) -0.0633(3) 0.0981(19) Uiso 1.000000 R
C10 C 0.6500(4) 0.7819(4) 0.3797(2) 0.0780(15) Uani 1.000000 .
H10 H 0.6331(4) 0.7846(4) 0.4197(2) 0.0936(18) Uiso 1.000000 R
C15 C 0.4731(6) 0.5688(7) 0.1780(4) 0.121(3) Uani 1.000000 .
N5 N 0.4743(9) 0.5048(10) 0.1412(4) 0.198(6) Uani 1.000000 .
C4 C 0.6062(5) 0.7765(5) -0.0550(3) 0.102(2) Uani 1.000000 .
H4 H 0.6037(5) 0.7258(5) -0.0318(3) 0.122(3) Uiso 1.000000 R
F3 F 0.0161(4) 0.6435(4) 0.1643(2) 0.159(2) Uani 1.000000 .
F4 F 0.0505(4) 0.6369(5) 0.2575(2) 0.176(3) Uani 1.000000 .
F2 F 0.1452(4) 0.6463(4) 0.1875(4) 0.172(3) Uani 1.000000 .
C13 C 0.7903(6) 0.6274(6) 0.2690(4) 0.141(4) Uani 1.000000 .
H13a H 0.815(5) 0.6226(7) 0.3080(17) 0.211(6) Uiso 1.000000 GR
H13b H 0.7393(8) 0.5986(12) 0.269(4) 0.211(6) Uiso 1.000000 GR
H13c H 0.826(4) 0.6045(14) 0.239(2) 0.211(6) Uiso 1.000000 GR
C14 C 0.5475(3) 0.8768(3) 0.3375(3) 0.0742(14) Uani 1.000000 .
H14a H 0.5180(3) 0.8777(3) 0.2996(3) 0.0890(16) Uiso 1.000000 R
H14b H 0.5112(3) 0.8549(3) 0.3679(3) 0.0890(16) Uiso 1.000000 R
C11 C 0.7755(5) 0.7153(5) 0.2551(3) 0.104(2) Uani 1.000000 .
H11 H 0.7554(5) 0.7201(5) 0.2137(3) 0.125(3) Uiso 1.000000 R
C6 C 0.5506(8) 0.7671(7) -0.1106(4) 0.157(4) Uani 1.000000 .
H6a H 0.4950(10) 0.762(6) -0.0977(5) 0.236(6) Uiso 1.000000 GR
H6b H 0.556(5) 0.814(3) -0.136(2) 0.236(6) Uiso 1.000000 GR
H6c H 0.566(4) 0.719(4) -0.133(3) 0.236(6) Uiso 1.000000 GR
C5 C 0.6923(6) 0.7889(7) -0.0748(5) 0.158(4) Uani 1.000000 .
H5a H 0.6934(8) 0.825(5) -0.109(3) 0.238(7) Uiso 1.000000 GR
H5b H 0.7233(15) 0.812(5) -0.0423(15) 0.238(7) Uiso 1.000000 GR
H5c H 0.7155(19) 0.7375(11) -0.086(4) 0.238(7) Uiso 1.000000 GR
C16 C 0.3908(16) 0.4923(17) 0.1245(9) 0.354(19) Uani 1.000000 .
H16 H 0.3711(16) 0.4518(17) 0.0991(9) 0.42(2) Uiso 1.000000 R
C12 C 0.8537(7) 0.7630(8) 0.2611(7) 0.196(6) Uani 1.000000 .
H12a H 0.8413(7) 0.8186(19) 0.271(6) 0.294(9) Uiso 1.000000 GR
H12b H 0.887(4) 0.740(5) 0.292(4) 0.294(9) Uiso 1.000000 GR
H12c H 0.883(4) 0.761(7) 0.224(2) 0.294(9) Uiso 1.000000 GR
C18 C 0.5457(17) 0.4559(16) 0.1281(11) 0.343(19) Uani 1.000000 .
H18 H 0.5915(17) 0.4825(16) 0.1485(11) 0.41(2) Uiso 1.000000 R
B1 B 0.0702(6) 0.6705(5) 0.2042(4) 0.092(2) Uani 1.000000 .
F1 F 0.0718(4) 0.7521(3) 0.2079(4) 0.178(3) Uani 1.000000 .
C17 C 0.3533(16) 0.5408(17) 0.1478(11) 0.341(17) Uani 1.000000 .
H17 H 0.2969(16) 0.5434(17) 0.1436(11) 0.41(2) Uiso 1.000000 R
C21 C 0.3689(8) 0.6622(9) 0.2203(10) 0.267(14) Uani 1.000000 .
H21a H 0.4137(8) 0.6995(9) 0.2271(10) 0.321(17) Uiso 1.000000 R
H21b H 0.3258(8) 0.6918(9) 0.1998(10) 0.321(17) Uiso 1.000000 R
C20 C 0.5395(18) 0.3746(14) 0.1538(13) 0.42(2) Uani 1.000000 .
H20a H 0.51(2) 0.376(5) 0.189(11) 0.63(3) Uiso 1.000000 GR
H20b H 0.52(2) 0.338(6) 0.125(7) 0.63(3) Uiso 1.000000 GR
H20c H 0.593(3) 0.356(10) 0.165(17) 0.63(3) Uiso 1.000000 GR
C19 C 0.5643(16) 0.4606(17) 0.0598(8) 0.45(2) Uani 1.000000 .
H19a H 0.55(3) 0.512(13) 0.044(5) 0.68(3) Uiso 1.000000 GR
H19b H 0.622(3) 0.46(3) 0.0535(17) 0.68(3) Uiso 1.000000 GR
H19c H 0.54(2) 0.417(19) 0.039(3) 0.68(3) Uiso 1.000000 GR

loop_
_atom_site_aniso_label
_atom_site_aniso_U_11
_atom_site_aniso_U_22
_atom_site_aniso_U_33
_atom_site_aniso_U_12
_atom_site_aniso_U_13
_atom_site_aniso_U_23
Se1 0.1037(5) 0.0712(3) 0.0562(3) -0.0199(3) -0.0141(3) 0.0066(2)
Se2 0.1135(5) 0.0667(3) 0.0586(3) 0.0071(3) -0.0188(3) -0.0021(2)
Se3 0.0793(4) 0.0951(5) 0.0934(4) 0.0026(3) 0.0056(3) 0.0380(4)
Cu1 0.0736(4) 0.0724(4) 0.0490(3) 0.0040(4) 0.0023(3) 0.0023(3)
N4 0.074(3) 0.061(2) 0.059(2) 0.0033(19) -0.009(2) -0.0022(18)
C1 0.072(3) 0.074(3) 0.050(2) -0.005(2) -0.007(2) 0.001(2)
N2 0.064(2) 0.064(2) 0.060(2) -0.0097(18) -0.0037(19) 0.0005(18)
C8 0.079(3) 0.064(3) 0.064(3) 0.007(2) -0.014(3) -0.011(2)
N1 0.096(3) 0.075(3) 0.060(2) 0.004(3) 0.009(2) 0.004(2)
C9 0.108(5) 0.087(4) 0.060(3) 0.022(3) -0.021(3) 0.007(3)
N3 0.089(3) 0.085(3) 0.060(2) 0.031(2) -0.012(2) -0.012(2)
N6 0.104(6) 0.213(12) 0.230(12) -0.062(8) -0.052(8) 0.150(11)
C3 0.077(3) 0.072(3) 0.084(4) -0.016(3) -0.003(3) 0.016(3)
C7 0.067(3) 0.082(3) 0.063(3) -0.007(3) -0.005(2) -0.006(3)
C2 0.084(4) 0.086(4) 0.075(3) -0.003(3) 0.013(3) 0.018(3)
C10 0.095(4) 0.082(4) 0.057(3) 0.011(3) -0.012(3) 0.002(3)
C15 0.106(6) 0.148(8) 0.109(6) -0.043(6) 0.001(5) 0.058(6)
N5 0.235(13) 0.256(14) 0.102(6) -0.154(13) 0.032(7) 0.014(7)
C4 0.125(6) 0.101(5) 0.079(4) 0.011(4) 0.029(4) -0.005(4)
F3 0.193(6) 0.178(6) 0.105(3) -0.034(5) -0.052(4) 0.004(4)
F4 0.210(6) 0.236(7) 0.081(2) -0.116(5) -0.007(3) 0.027(3)
F2 0.123(4) 0.134(4) 0.259(7) 0.014(3) 0.052(5) 0.061(5)
C13 0.183(10) 0.117(6) 0.121(6) 0.080(7) -0.033(6) -0.036(5)
C14 0.075(3) 0.069(3) 0.079(3) 0.003(3) -0.001(3) 0.003(3)
C11 0.109(5) 0.126(6) 0.077(4) 0.057(5) -0.009(4) -0.019(4)
C6 0.188(11) 0.178(10) 0.105(6) 0.019(9) -0.004(7) -0.060(7)
C5 0.142(8) 0.171(10) 0.162(9) 0.049(8) 0.044(8) -0.021(8)
C16 0.43(3) 0.50(4) 0.131(10) -0.39(3) -0.081(16) 0.105(17)
C12 0.119(8) 0.196(12) 0.274(16) -0.002(8) 0.060(10) -0.080(12)
C18 0.37(3) 0.35(3) 0.31(2) -0.22(2) 0.25(2) -0.20(2)
B1 0.097(5) 0.088(5) 0.090(5) -0.018(4) 0.007(4) 0.013(4)
F1 0.173(6) 0.098(4) 0.262(8) -0.014(4) 0.025(6) -0.011(4)
C17 0.23(2) 0.46(3) 0.34(3) -0.19(2) -0.16(2) 0.32(3)
C21 0.114(10) 0.159(11) 0.53(4) 0.037(9) 0.075(16) 0.193(17)
C20 0.44(4) 0.24(2) 0.57(4) -0.00(3) 0.37(4) -0.07(3)
C19 0.58(5) 0.54(4) 0.241(16) -0.23(4) 0.28(2) -0.12(3)

loop_
_atom_type_symbol
_atom_type_scat_dispersion_real
_atom_type_scat_dispersion_imag
_atom_type_scat_Cromer_Mann_a1
_atom_type_scat_Cromer_Mann_a2
_atom_type_scat_Cromer_Mann_a3
_atom_type_scat_Cromer_Mann_a4
_atom_type_scat_Cromer_Mann_b1
_atom_type_scat_Cromer_Mann_b2
_atom_type_scat_Cromer_Mann_b3
_atom_type_scat_Cromer_Mann_b4
_atom_type_scat_Cromer_Mann_c
_atom_type_scat_source
_atom_type_scat_dispersion_source
C 0.01920 0.00962 2.31000 1.02000 1.58860 0.86500 20.84390 10.20750 0.56870 51.65120 0.215599998832 'International Tables Volume C Table 6.1.1.4 (pp. 500-502)' 'Henke, Gullikson and Davis, At. Data and Nucl. Data Tables, 1993, 54, 2'
B 0.00963 0.00408 2.05450 1.33260 1.09790 0.70680 23.21850 1.02100 60.34980 0.14030 -0.193200007081 'International Tables Volume C Table 6.1.1.4 (pp. 500-502)' 'Henke, Gullikson and Davis, At. Data and Nucl. Data Tables, 1993, 54, 2'
F 0.07537 0.05506 3.53920 2.64120 1.51700 1.02430 10.28250 4.29440 0.26150 26.14760 0.277599990368 'International Tables Volume C Table 6.1.1.4 (pp. 500-502)' 'Henke, Gullikson and Davis, At. Data and Nucl. Data Tables, 1993, 54, 2'
H 0.00000 0.00000 0.49300 0.32291 0.14019 0.04081 10.51090 26.12570 3.14236 57.79970 0.0030380000826 'International Tables Volume C Table 6.1.1.4 (pp. 500-502)' 'Henke, Gullikson and Davis, At. Data and Nucl. Data Tables, 1993, 54, 2'
N 0.03256 0.01839 12.21260 3.13220 2.01250 1.16630 0.00570 9.89330 28.99750 0.58260 -11.5290002823 'International Tables Volume C Table 6.1.1.4 (pp. 500-502)' 'Henke, Gullikson and Davis, At. Data and Nucl. Data Tables, 1993, 54, 2'
Cu -1.96878 0.60861 13.33800 7.16760 5.61580 1.67350 3.58280 0.24700 11.39660 64.81260 1.19099998474 'International Tables Volume C Table 6.1.1.4 (pp. 500-502)' 'Henke, Gullikson and Davis, At. Data and Nucl. Data Tables, 1993, 54, 2'
Se -0.79210 1.18296 17.00060 5.81960 3.97310 4.35430 2.40980 0.27260 15.23720 43.81630 2.84089994431 'International Tables Volume C Table 6.1.1.4 (pp. 500-502)' 'Henke, Gullikson and Davis, At. Data and Nucl. Data Tables, 1993, 54, 2'

loop_
_geom_angle_atom_site_label_1
_geom_angle_atom_site_label_2
_geom_angle_atom_site_label_3
_geom_angle
_geom_angle_site_symmetry_1
C1 Se1 Cu1 102.33(15) .
C8 Se2 Cu1 99.83(16) .
C15 Se3 Cu1 98.6(3) .
Se2 Cu1 Se1 126.86(4) .
Se3 Cu1 Se1 114.60(4) .
Se3 Cu1 Se2 118.49(4) .
C10 N4 C8 110.1(4) .
C14 N4 C8 127.1(4) .
C14 N4 C10 122.8(5) .
N2 C1 Se1 128.4(4) .
N1 C1 Se1 125.6(4) .
N1 C1 N2 106.0(5) .
C3 N2 C1 110.9(5) .
C7 N2 C1 126.6(4) .
C7 N2 C3 122.5(5) .
N4 C8 Se2 126.9(4) .
N3 C8 Se2 127.0(4) .
N3 C8 N4 106.0(4) .
C2 N1 C1 109.4(5) .
C4 N1 C1 125.9(5) .
C4 N1 C2 124.5(5) .
C10 C9 N3 107.2(5) .
C9 N3 C8 110.1(5) .
C11 N3 C8 124.9(5) .
C11 N3 C9 125.0(5) .
C17 N6 C15 102.4(19) .
C21 N6 C15 125.9(13) .
C21 N6 C17 131.5(17) .
C2 C3 N2 105.5(5) .
C14 C7 N2 112.7(4) 3_464
C3 C2 N1 108.2(5) .
C9 C10 N4 106.6(5) .
N6 C15 Se3 126.1(11) .
N5 C15 Se3 125.0(10) .
N5 C15 N6 108.9(12) .
C16 N5 C15 104.9(18) .
C18 N5 C15 124.9(13) .
C18 N5 C16 129.9(19) .
C6 C4 N1 109.6(7) .
C5 C4 N1 113.0(8) .
C5 C4 C6 109.8(7) .
C7 C14 N4 114.0(5) 2_655
C13 C11 N3 111.3(8) .
C12 C11 N3 108.1(7) .
C12 C11 C13 110.2(8) .
C17 C16 N5 108(3) .
C20 C18 N5 111.8(16) .
C19 C18 N5 109(3) .
C19 C18 C20 116.3(19) .
F4 B1 F3 106.7(6) .
F2 B1 F3 109.2(8) .
F2 B1 F4 109.9(8) .
F1 B1 F3 112.7(8) .
F1 B1 F4 111.2(9) .
F1 B1 F2 107.1(7) .
C16 C17 N6 116(3) .
C21 C21 N6 110.8(9) 8_665

loop_
_geom_bond_atom_site_label_1
_geom_bond_atom_site_label_2
_geom_bond_distance
_geom_bond_site_symmetry_2
Se1 Cu1 2.3361(9) .
Se1 C1 1.860(5) .
Se2 Cu1 2.3242(10) .
Se2 C8 1.875(5) .
Se3 Cu1 2.3518(10) .
Se3 C15 1.843(10) .
N4 C8 1.341(7) .
N4 C10 1.379(7) .
N4 C14 1.443(7) .
C1 N2 1.336(7) .
C1 N1 1.355(7) .
N2 C3 1.387(7) .
N2 C7 1.455(7) .
C8 N3 1.345(7) .
N1 C2 1.372(8) .
N1 C4 1.456(8) .
C9 N3 1.369(7) .
C9 C10 1.348(9) .
N3 C11 1.478(8) .
N6 C15 1.348(15) .
N6 C17 1.38(3) .
N6 C21 1.44(2) .
C3 C2 1.352(9) .
C7 C14 1.526(8) 3_464
C15 N5 1.331(16) .
N5 C16 1.44(3) .
N5 C18 1.45(3) .
C4 C6 1.543(13) .
C4 C5 1.494(12) .
F3 B1 1.331(10) .
F4 B1 1.344(9) .
F2 B1 1.346(10) .
C13 C11 1.495(12) .
C11 C12 1.510(14) .
C16 C17 1.13(4) .
C18 C20 1.46(3) .
C18 C19 1.55(2) .
B1 F1 1.342(10) .
C21 C21 1.50(3) 8_665
